data_2017895
loop_
_publ_author_name
'Wilke, Burkhardt I.'
'Goodenough, Angela K.'
'Bausch, Cory C.'
'Cline, Erika N.'
'Abrams, M. Leigh'
'Fayer, Effrat L.'
'Swenson, Dale C.'
'Cermak, Diana M.'

_publ_section_title
;
 Four novel spirooxazacamphorsultam derivatives
;
_journal_coeditor_code GZ3184
_journal_issue 12
_journal_name_full 'Acta Crystallographica Section C'
_journal_page_first o600
_journal_page_last o605
_journal_paper_doi 10.1107/S0108270110041843
_journal_volume 66
_journal_year 2010
_chemical_formula_iupac 'C12 H17 N O4 S'
_chemical_formula_moiety 'C12 H17 N O4 S'
_chemical_formula_sum 'C12 H17 N O4 S'
_chemical_formula_weight 271.33
_chemical_name_systematic
;
(6aS,9S,10aR)-11,11-dimethyl-5,5-dioxo-2,3,8,9-tetrahydro-6<i>H</i>-6a,9-
methanooxazaolo[2,3-<i>i</i>][2,1]benzisothiazol-10(7<i>H</i>)-one
;
_space_group_IT_number 4
_symmetry_cell_setting monoclinic
_symmetry_space_group_name_Hall 'P 2yb'
_symmetry_space_group_name_H-M 'P 1 21 1'
_atom_sites_solution_hydrogens geom
_atom_sites_solution_primary direct
_atom_sites_solution_secondary difmap
_audit_creation_method SHELXL-97
_cell_angle_alpha 90.00
_cell_angle_beta 99.274(5)
_cell_angle_gamma 90.00
_cell_formula_units_Z 2
_cell_length_a 7.7873(9)
_cell_length_b 7.1895(8)
_cell_length_c 11.1111(12)
_cell_measurement_reflns_used 2811
_cell_measurement_temperature 210(2)
_cell_measurement_theta_max 27.9
_cell_measurement_theta_min 1.0
_cell_volume 613.94(12)
_computing_cell_refinement 'SCALEPACK (Otwinowski & Minor, 1997)'
_computing_data_collection 'COLLECT (Nonius, 2000)'
_computing_data_reduction 'DENZO (Otwinowski & Minor, 1997) and SCALEPACK'
_computing_molecular_graphics 'SHELXTL (Sheldrick, 2008)'
_computing_publication_material 'publCIF (Westrip, 2010)'
_computing_structure_refinement 'SHELXTL (Sheldrick, 2008)'
_computing_structure_solution 'SHELXTL (Sheldrick, 2008)'
_diffrn_ambient_temperature 210(2)
_diffrn_detector_area_resol_mean 9
_diffrn_measured_fraction_theta_full 0.996
_diffrn_measured_fraction_theta_max 0.996
_diffrn_measurement_device_type 'Nonius KappaCCD'
_diffrn_measurement_method 'CCD \f and \w scans'
_diffrn_radiation_monochromator graphite
_diffrn_radiation_source 'fine-focus sealed tube'
_diffrn_radiation_type MoK\a
_diffrn_radiation_wavelength 0.71073
_diffrn_reflns_av_R_equivalents 0.0219
_diffrn_reflns_av_sigmaI/netI 0.0359
_diffrn_reflns_limit_h_max 10
_diffrn_reflns_limit_h_min -10
_diffrn_reflns_limit_k_max 9
_diffrn_reflns_limit_k_min -9
_diffrn_reflns_limit_l_max 14
_diffrn_reflns_limit_l_min -14
_diffrn_reflns_number 15611
_diffrn_reflns_theta_full 27.91
_diffrn_reflns_theta_max 27.9
_diffrn_reflns_theta_min 3.4
_diffrn_standards_number 0
_exptl_absorpt_coefficient_mu 0.270
_exptl_absorpt_correction_T_max 0.9919
_exptl_absorpt_correction_T_min 0.9184
_exptl_absorpt_correction_type multi-scan
_exptl_absorpt_process_details '(SCALEPACK; Otwinowski & Minor, 1997)'
_exptl_crystal_colour colorless
_exptl_crystal_density_diffrn 1.468
_exptl_crystal_density_method 'not measured'
_exptl_crystal_description plate
_exptl_crystal_F_000 288
_exptl_crystal_size_max 0.32
_exptl_crystal_size_mid 0.29
_exptl_crystal_size_min 0.03
_refine_diff_density_max 0.180
_refine_diff_density_min -0.262
_refine_ls_abs_structure_details 'Flack (1983)'
_refine_ls_abs_structure_Flack -0.01(6)
_refine_ls_extinction_method none
_refine_ls_goodness_of_fit_ref 1.063
_refine_ls_hydrogen_treatment refall
_refine_ls_matrix_type full
_refine_ls_number_parameters 232
_refine_ls_number_reflns 2845
_refine_ls_number_restraints 1
_refine_ls_restrained_S_all 1.063
_refine_ls_R_factor_all 0.0373
_refine_ls_R_factor_gt 0.0306
_refine_ls_shift/su_max 0.000
_refine_ls_shift/su_mean 0.000
_refine_ls_structure_factor_coef Fsqd
_refine_ls_weighting_details 'calc w=1/[\s^2^(Fo^2^)+(0.0326P)^2^+0.0875P] where P=(Fo^2^+2Fc^2^)/3'
_refine_ls_weighting_scheme calc
_refine_ls_wR_factor_gt 0.0686
_refine_ls_wR_factor_ref 0.0715
_reflns_number_gt 2565
_reflns_number_total 2845
_reflns_threshold_expression I>2\s(I)
_cod_data_source_file gz3184.cif
_cod_data_source_block 1
_cod_original_sg_symbol_H-M 'P 21'
_cod_database_code 2017895
_cod_database_fobs_code 2017895

loop_
_symmetry_equiv_pos_as_xyz
'x, y, z'
'-x, y+1/2, -z'

loop_
_atom_site_type_symbol
_atom_site_label
_atom_site_fract_x
_atom_site_fract_y
_atom_site_fract_z
_atom_site_U_iso_or_equiv
_atom_site_adp_type
_atom_site_calc_flag
_atom_site_refinement_flags
_atom_site_occupancy
_atom_site_disorder_assembly
_atom_site_disorder_group
O O1 0.42646(17) 0.77619(17) 0.28852(12) 0.0329(3) Uani d . 1 . .
C C2 0.5652(3) 0.8218(3) 0.2224(2) 0.0415(5) Uani d . 1 . .
H H2A 0.545(4) 0.958(4) 0.187(2) 0.065(8) Uiso d . 1 . .
H H2B 0.671(3) 0.818(4) 0.279(2) 0.054(7) Uiso d . 1 . .
C C3 0.5589(3) 0.6767(3) 0.1217(2) 0.0360(5) Uani d . 1 . .
H H3A 0.555(3) 0.727(3) 0.043(2) 0.044(6) Uiso d . 1 . .
H H3B 0.658(3) 0.600(4) 0.135(2) 0.054(7) Uiso d . 1 . .
N N4 0.40246(19) 0.5655(2) 0.13153(13) 0.0265(3) Uani d . 1 . .
S S5 0.22102(5) 0.62616(6) 0.03479(4) 0.02774(11) Uani d . 1 . .
O O2 0.18527(18) 0.4842(2) -0.05669(12) 0.0392(4) Uani d . 1 . .
O O3 0.23538(19) 0.8131(2) -0.00872(13) 0.0407(3) Uani d . 1 . .
C C6 0.0720(2) 0.6150(3) 0.14194(15) 0.0280(3) Uani d . 1 . .
H H6A 0.033(3) 0.732(4) 0.1457(19) 0.041(6) Uiso d . 1 . .
H H6B -0.021(3) 0.527(3) 0.109(2) 0.037(6) Uiso d . 1 . .
C C6A 0.1779(2) 0.5519(2) 0.26180(15) 0.0255(3) Uani d . 1 . .
C C7 0.1391(3) 0.6410(3) 0.38013(16) 0.0326(4) Uani d . 1 . .
H H7A 0.019(3) 0.640(3) 0.3804(18) 0.037(5) Uiso d . 1 . .
H H7B 0.178(3) 0.780(4) 0.3869(19) 0.046(6) Uiso d . 1 . .
C C8 0.2454(3) 0.5184(3) 0.48031(17) 0.0384(5) Uani d . 1 . .
H H8A 0.165(3) 0.463(4) 0.538(2) 0.062(8) Uiso d . 1 . .
H H8B 0.336(3) 0.589(3) 0.5291(17) 0.027(5) Uiso d . 1 . .
C C9 0.3221(3) 0.3635(3) 0.40763(18) 0.0350(4) Uani d . 1 . .
H H9 0.352(4) 0.264(4) 0.449(2) 0.060(7) Uiso d . 1 . .
C C10 0.4649(2) 0.4539(3) 0.35165(18) 0.0336(4) Uani d . 1 . .
O O4 0.62152(19) 0.4387(3) 0.37788(15) 0.0530(4) Uani d . 1 . .
C C10A 0.3710(2) 0.5919(2) 0.25629(15) 0.0259(4) Uani d . 1 . .
C C11 0.1810(2) 0.3385(3) 0.29320(17) 0.0292(4) Uani d . 1 . .
C C12 0.0072(3) 0.2675(3) 0.3223(2) 0.0392(5) Uani d . 1 . .
H H12A 0.022(3) 0.131(5) 0.348(2) 0.059(7) Uiso d . 1 . .
H H12B -0.087(3) 0.263(4) 0.252(2) 0.054(7) Uiso d . 1 . .
H H12C -0.034(3) 0.342(4) 0.388(2) 0.057(7) Uiso d . 1 . .
C C13 0.2384(3) 0.2068(3) 0.1991(2) 0.0372(5) Uani d . 1 . .
H H13A 0.237(3) 0.072(4) 0.236(2) 0.050(7) Uiso d . 1 . .
H H13B 0.353(3) 0.236(3) 0.1803(18) 0.041(6) Uiso d . 1 . .
H H13C 0.160(3) 0.216(3) 0.122(2) 0.041(6) Uiso d . 1 . .

loop_
_atom_site_aniso_label
_atom_site_aniso_U_11
_atom_site_aniso_U_22
_atom_site_aniso_U_33
_atom_site_aniso_U_12
_atom_site_aniso_U_13
_atom_site_aniso_U_23
O1 0.0367(7) 0.0299(7) 0.0342(7) -0.0047(6) 0.0119(6) -0.0052(6)
C2 0.0348(11) 0.0431(13) 0.0492(12) -0.0105(9) 0.0150(10) -0.0092(10)
C3 0.0298(10) 0.0409(12) 0.0401(11) -0.0062(8) 0.0141(8) -0.0055(8)
N4 0.0238(7) 0.0292(7) 0.0276(7) 0.0004(6) 0.0073(6) -0.0004(6)
S5 0.0289(2) 0.0290(2) 0.02624(18) 0.00087(19) 0.00726(15) 0.00173(19)
O2 0.0384(8) 0.0487(9) 0.0306(7) -0.0011(7) 0.0061(6) -0.0111(6)
O3 0.0441(8) 0.0364(8) 0.0426(8) 0.0010(6) 0.0096(7) 0.0153(7)
C6 0.0249(8) 0.0309(9) 0.0294(8) 0.0057(9) 0.0080(6) 0.0035(9)
C6A 0.0258(8) 0.0247(8) 0.0275(8) 0.0037(7) 0.0086(7) 0.0028(7)
C7 0.0350(9) 0.0346(10) 0.0309(8) 0.0055(9) 0.0133(7) -0.0010(9)
C8 0.0420(11) 0.0478(13) 0.0262(9) 0.0009(9) 0.0079(9) 0.0008(9)
C9 0.0384(11) 0.0350(11) 0.0321(10) 0.0084(8) 0.0073(8) 0.0101(8)
C10 0.0326(10) 0.0356(11) 0.0333(10) 0.0069(8) 0.0068(8) 0.0033(8)
O4 0.0328(8) 0.0681(12) 0.0570(10) 0.0122(8) 0.0039(7) 0.0204(9)
C10A 0.0259(8) 0.0261(11) 0.0265(8) 0.0027(7) 0.0068(7) -0.0011(7)
C11 0.0327(10) 0.0258(9) 0.0309(9) 0.0027(7) 0.0106(8) 0.0042(7)
C12 0.0398(11) 0.0390(12) 0.0419(12) -0.0065(9) 0.0157(10) 0.0011(10)
C13 0.0461(12) 0.0244(9) 0.0440(13) 0.0028(9) 0.0158(10) 0.0001(9)

loop_
_atom_type_symbol
_atom_type_description
_atom_type_scat_dispersion_real
_atom_type_scat_dispersion_imag
_atom_type_scat_source
C C 0.0033 0.0016 'International Tables Vol C Tables 4.2.6.8 and 6.1.1.4'
H H 0.0000 0.0000 'International Tables Vol C Tables 4.2.6.8 and 6.1.1.4'
N N 0.0061 0.0033 'International Tables Vol C Tables 4.2.6.8 and 6.1.1.4'
O O 0.0106 0.0060 'International Tables Vol C Tables 4.2.6.8 and 6.1.1.4'
S S 0.1246 0.1234 'International Tables Vol C Tables 4.2.6.8 and 6.1.1.4'

loop_
_geom_angle_atom_site_label_1
_geom_angle_atom_site_label_2
_geom_angle_atom_site_label_3
_geom_angle_site_symmetry_1
_geom_angle_site_symmetry_3
_geom_angle
_geom_angle_publ_flag
C10A O1 C2 . . 107.86(14) ?
O1 C2 C3 . . 106.29(16) ?
O1 C2 H2A . . 108.6(15) ?
C3 C2 H2A . . 112.1(14) ?
O1 C2 H2B . . 107.3(15) ?
C3 C2 H2B . . 112.6(15) ?
H2A C2 H2B . . 110(2) ?
N4 C3 C2 . . 104.21(15) ?
N4 C3 H3A . . 111.8(14) ?
C2 C3 H3A . . 114.0(14) ?
N4 C3 H3B . . 109.7(15) ?
C2 C3 H3B . . 111.0(15) ?
H3A C3 H3B . . 106.1(19) ?
C10A N4 C3 . . 105.50(14) ?
C10A N4 S5 . . 108.64(11) ?
C3 N4 S5 . . 115.38(13) ?
O2 S5 O3 . . 116.28(9) ?
O2 S5 N4 . . 108.29(8) ?
O3 S5 N4 . . 110.66(8) ?
O2 S5 C6 . . 111.46(10) ?
O3 S5 C6 . . 111.01(10) ?
N4 S5 C6 . . 97.50(7) ?
C6A C6 S5 . . 106.11(11) ?
C6A C6 H6A . . 112.3(14) ?
S5 C6 H6A . . 104.3(15) ?
C6A C6 H6B . . 113.5(13) ?
S5 C6 H6B . . 107.0(13) ?
H6A C6 H6B . . 112.8(19) ?
C6 C6A C7 . . 118.19(15) ?
C6 C6A C10A . . 107.74(13) ?
C7 C6A C10A . . 106.48(14) ?
C6 C6A C11 . . 118.23(16) ?
C7 C6A C11 . . 102.43(15) ?
C10A C6A C11 . . 102.14(13) ?
C6A C7 C8 . . 102.80(15) ?
C6A C7 H7A . . 109.4(13) ?
C8 C7 H7A . . 114.2(13) ?
C6A C7 H7B . . 111.4(12) ?
C8 C7 H7B . . 112.1(12) ?
H7A C7 H7B . . 106.9(19) ?
C9 C8 C7 . . 103.91(15) ?
C9 C8 H8A . . 111.4(15) ?
C7 C8 H8A . . 110.8(15) ?
C9 C8 H8B . . 111.3(11) ?
C7 C8 H8B . . 111.3(12) ?
H8A C8 H8B . . 108.2(17) ?
C10 C9 C8 . . 106.09(18) ?
C10 C9 C11 . . 100.60(15) ?
C8 C9 C11 . . 103.23(16) ?
C10 C9 H9 . . 115.2(18) ?
C8 C9 H9 . . 114.4(17) ?
C11 C9 H9 . . 115.7(18) ?
O4 C10 C9 . . 130.02(18) ?
O4 C10 C10A . . 124.64(17) ?
C9 C10 C10A . . 105.12(15) ?
O1 C10A N4 . . 105.68(13) ?
O1 C10A C6A . . 115.01(13) ?
N4 C10A C6A . . 109.13(14) ?
O1 C10A C10 . . 109.55(14) ?
N4 C10A C10 . . 115.72(14) ?
C6A C10A C10 . . 102.09(13) ?
C12 C11 C13 . . 107.70(17) ?
C12 C11 C9 . . 113.55(16) ?
C13 C11 C9 . . 112.67(16) ?
C12 C11 C6A . . 112.95(15) ?
C13 C11 C6A . . 116.64(15) ?
C9 C11 C6A . . 93.00(14) ?
C11 C12 H12A . . 108.6(14) ?
C11 C12 H12B . . 114.6(14) ?
H12A C12 H12B . . 103.1(19) ?
C11 C12 H12C . . 112.0(15) ?
H12A C12 H12C . . 110(2) ?
H12B C12 H12C . . 108(2) ?
C11 C13 H13A . . 106.4(14) ?
C11 C13 H13B . . 113.2(13) ?
H13A C13 H13B . . 110(2) ?
C11 C13 H13C . . 110.6(13) ?
H13A C13 H13C . . 112(2) ?
H13B C13 H13C . . 104.9(18) ?

loop_
_geom_bond_atom_site_label_1
_geom_bond_atom_site_label_2
_geom_bond_site_symmetry_2
_geom_bond_distance
_geom_bond_publ_flag
O1 C10A . 1.421(2) ?
O1 C2 . 1.439(2) ?
C2 C3 . 1.525(3) ?
C2 H2A . 1.06(3) ?
C2 H2B . 0.95(2) ?
C3 N4 . 1.476(2) ?
C3 H3A . 0.94(2) ?
C3 H3B . 0.94(3) ?
N4 C10A . 1.459(2) ?
N4 S5 . 1.6890(15) ?
S5 O2 . 1.4357(14) ?
S5 O3 . 1.4384(15) ?
S5 C6 . 1.7934(16) ?
C6 C6A . 1.518(2) ?
C6 H6A . 0.90(3) ?
C6 H6B . 0.99(2) ?
C6A C7 . 1.536(2) ?
C6A C10A . 1.542(2) ?
C6A C11 . 1.573(3) ?
C7 C8 . 1.551(3) ?
C7 H7A . 0.94(2) ?
C7 H7B . 1.05(3) ?
C8 C9 . 1.551(3) ?
C8 H8A . 1.04(3) ?
C8 H8B . 0.96(2) ?
C9 C10 . 1.506(3) ?
C9 C11 . 1.551(3) ?
C9 H9 . 0.86(3) ?
C10 O4 . 1.213(2) ?
C10 C10A . 1.547(2) ?
C11 C12 . 1.529(3) ?
C11 C13 . 1.530(3) ?
C12 H12A . 1.02(3) ?
C12 H12B . 0.98(3) ?
C12 H12C . 1.00(3) ?
C13 H13A . 1.05(3) ?
C13 H13B . 0.97(2) ?
C13 H13C . 0.97(2) ?

loop_
_geom_hbond_atom_site_label_D
_geom_hbond_atom_site_label_H
_geom_hbond_atom_site_label_A
_geom_hbond_site_symmetry_D
_geom_hbond_site_symmetry_H
_geom_hbond_site_symmetry_A
_geom_hbond_distance_DH
_geom_hbond_distance_HA
_geom_hbond_distance_DA
_geom_hbond_angle_DHA
_geom_hbond_publ_flag
C6 H6A O2 . . 2_555 0.90(3) 2.57(3) 3.368(2) 148(2) ?
C6 H6B O3 . . 2_545 0.99(2) 2.41(2) 3.390(3) 174(2) ?
C13 H13A O1 . . 1_545 1.05(3) 2.60(3) 3.499(3) 143(2) ?
C3 H3B O3 . . 2_645 0.94(3) 2.70(3) 3.409(3) 133(2) ?
C8 H8B O4 . . 2_656 0.96(2) 2.72(2) 3.487(3) 137(2) ?
C2 H2A O2 . . 2_655 1.06(3) 2.75(3) 3.111(3) 100(2) ?
C3 H3A O2 . . 2_655 0.94(2) 2.73(2) 3.137(2) 107(2) ?

loop_
_geom_torsion_atom_site_label_1
_geom_torsion_atom_site_label_2
_geom_torsion_atom_site_label_3
_geom_torsion_atom_site_label_4
_geom_torsion_site_symmetry_1
_geom_torsion_site_symmetry_2
_geom_torsion_site_symmetry_3
_geom_torsion_site_symmetry_4
_geom_torsion
_geom_torsion_publ_flag
C10A O1 C2 C3 . . . . 15.3(2) ?
O1 C2 C3 N4 . . . . 5.0(2) ?
C2 C3 N4 C10A . . . . -22.7(2) ?
C2 C3 N4 S5 . . . . 97.20(18) ?
C10A N4 S5 O2 . . . . -133.76(12) ?
C3 N4 S5 O2 . . . . 108.07(14) ?
C10A N4 S5 O3 . . . . 97.71(12) ?
C3 N4 S5 O3 . . . . -20.46(15) ?
C10A N4 S5 C6 . . . . -18.15(13) ?
C3 N4 S5 C6 . . . . -136.32(14) ?
O2 S5 C6 C6A . . . . 111.18(14) ?
O3 S5 C6 C6A . . . . -117.48(14) ?
N4 S5 C6 C6A . . . . -1.90(15) ?
S5 C6 C6A C7 . . . . 140.80(15) ?
S5 C6 C6A C10A . . . . 20.18(18) ?
S5 C6 C6A C11 . . . . -94.80(17) ?
C6 C6A C7 C8 . . . . 170.03(17) ?
C10A C6A C7 C8 . . . . -68.70(19) ?
C11 C6A C7 C8 . . . . 38.15(19) ?
C6A C7 C8 C9 . . . . -4.1(2) ?
C7 C8 C9 C10 . . . . 73.6(2) ?
C7 C8 C9 C11 . . . . -31.8(2) ?
C8 C9 C10 O4 . . . . 107.2(3) ?
C11 C9 C10 O4 . . . . -145.5(2) ?
C8 C9 C10 C10A . . . . -67.45(19) ?
C11 C9 C10 C10A . . . . 39.78(18) ?
C2 O1 C10A N4 . . . . -30.03(18) ?
C2 O1 C10A C6A . . . . -150.46(16) ?
C2 O1 C10A C10 . . . . 95.28(17) ?
C3 N4 C10A O1 . . . . 32.85(17) ?
S5 N4 C10A O1 . . . . -91.40(13) ?
C3 N4 C10A C6A . . . . 157.06(14) ?
S5 N4 C10A C6A . . . . 32.80(16) ?
C3 N4 C10A C10 . . . . -88.54(18) ?
S5 N4 C10A C10 . . . . 147.20(13) ?
C6 C6A C10A O1 . . . . 84.26(18) ?
C7 C6A C10A O1 . . . . -43.46(19) ?
C11 C6A C10A O1 . . . . -150.52(14) ?
C6 C6A C10A N4 . . . . -34.26(19) ?
C7 C6A C10A N4 . . . . -161.98(15) ?
C11 C6A C10A N4 . . . . 90.96(15) ?
C6 C6A C10A C10 . . . . -157.21(15) ?
C7 C6A C10A C10 . . . . 75.06(17) ?
C11 C6A C10A C10 . . . . -31.99(16) ?
O4 C10 C10A O1 . . . . -57.2(2) ?
C9 C10 C10A O1 . . . . 117.88(16) ?
O4 C10 C10A N4 . . . . 62.1(3) ?
C9 C10 C10A N4 . . . . -122.82(17) ?
O4 C10 C10A C6A . . . . -179.5(2) ?
C9 C10 C10A C6A . . . . -4.45(18) ?
C10 C9 C11 C12 . . . . -173.57(16) ?
C8 C9 C11 C12 . . . . -64.1(2) ?
C10 C9 C11 C13 . . . . 63.6(2) ?
C8 C9 C11 C13 . . . . 173.14(17) ?
C10 C9 C11 C6A . . . . -56.91(16) ?
C8 C9 C11 C6A . . . . 52.58(16) ?
C6 C6A C11 C12 . . . . -70.3(2) ?
C7 C6A C11 C12 . . . . 61.5(2) ?
C10A C6A C11 C12 . . . . 171.69(16) ?
C6 C6A C11 C13 . . . . 55.2(2) ?
C7 C6A C11 C13 . . . . -172.90(16) ?
C10A C6A C11 C13 . . . . -62.74(19) ?
C6 C6A C11 C9 . . . . 172.50(14) ?
C7 C6A C11 C9 . . . . -55.64(15) ?
C10A C6A C11 C9 . . . . 54.52(14) ?

loop_
_cod_related_entry_id
_cod_related_entry_database
_cod_related_entry_code
1 ChemSpider 30654272
